data_1518819
loop_
_publ_author_name
'Subramaniam Kuppuswamy'
'T.R. Cass'
'Mark W. Bezpalko'
'Bruce M. Foxman'
'Christine M. Thomas'

_publ_section_title
;
 Synthesis and investigation of the metal-metal interactions in
 heterobimetallic Cr/Rh and Cr/Ir complexes
;
_journal_name_full 'Inorganica Chimica Acta'
_journal_page_first 167
_journal_page_last 172
_journal_volume 424
_journal_year 2015
_chemical_formula_moiety 'C27 H63 Cl1 Cr1 Ir1 N3 P3'
_chemical_formula_sum 'C27 H63 Cl Cr Ir N3 P3'
_chemical_formula_weight 802.41
_space_group_IT_number 15
_symmetry_cell_setting monoclinic
_symmetry_space_group_name_Hall '-C 2yc'
_symmetry_space_group_name_H-M 'C 1 2/c 1'
_atom_sites_solution_hydrogens difmap
_atom_sites_solution_primary other
_cell_angle_alpha 90
_cell_angle_beta 116.926(2)
_cell_angle_gamma 90
_cell_formula_units_Z 8
_cell_length_a 40.9192(15)
_cell_length_b 8.6971(3)
_cell_length_c 22.0568(8)
_cell_measurement_reflns_used 9908
_cell_measurement_temperature 120
_cell_measurement_theta_max 30
_cell_measurement_theta_min 3
_cell_volume 6998.6(5)
_computing_cell_refinement 'Apex2 (Bruker AXS, 2006)'
_computing_data_collection 'Apex2 (Bruker AXS, 2006)'
_computing_data_reduction 'Apex2 (Bruker AXS, 2006)'
_computing_molecular_graphics 'CAMERON (Watkin et al., 1996)'
_computing_publication_material 'CRYSTALS (Betteridge et al., 2003)'
_computing_structure_refinement 'CRYSTALS (Betteridge et al., 2003)'
_computing_structure_solution 'Superflip (Palatinus & Chapuis, 2007)'
_diffrn_ambient_temperature 120
_diffrn_measured_fraction_theta_full 0.996
_diffrn_measured_fraction_theta_max 0.996
_diffrn_measurement_device Area
_diffrn_measurement_device_type 'Bruker Kappa Apex2'
_diffrn_measurement_method '\f & \w scans'
_diffrn_radiation_monochromator graphite
_diffrn_radiation_type 'Mo K\a'
_diffrn_radiation_wavelength 0.71073
_diffrn_reflns_av_R_equivalents 0.055
_diffrn_reflns_limit_h_max 35
_diffrn_reflns_limit_h_min -57
_diffrn_reflns_limit_k_max 12
_diffrn_reflns_limit_k_min -12
_diffrn_reflns_limit_l_max 31
_diffrn_reflns_limit_l_min -30
_diffrn_reflns_number 46534
_diffrn_reflns_theta_full 30.024
_diffrn_reflns_theta_max 30.024
_diffrn_reflns_theta_min 1.855
_diffrn_standards_number 0
_exptl_absorpt_coefficient_mu 4.343
_exptl_absorpt_correction_T_max 0.71
_exptl_absorpt_correction_T_min 0.42
_exptl_absorpt_correction_type numerical
_exptl_absorpt_process_details
; 
 Analytical Absorption (De Meulenaer & Tompa, 1965) 
;
_exptl_crystal_colour green
_exptl_crystal_density_diffrn 1.523
_exptl_crystal_density_method 'not measured'
_exptl_crystal_description prism
_exptl_crystal_F_000 3272
_exptl_crystal_size_max 0.230
_exptl_crystal_size_mid 0.200
_exptl_crystal_size_min 0.080
_refine_diff_density_max 1.96
_refine_diff_density_min -1.56
_refine_ls_extinction_method None
_refine_ls_goodness_of_fit_ref 0.9532
_refine_ls_hydrogen_treatment constr
_refine_ls_matrix_type full
_refine_ls_number_parameters 325
_refine_ls_number_reflns 10203
_refine_ls_number_restraints 0
_refine_ls_R_factor_all 0.0378
_refine_ls_R_factor_gt 0.0271
_refine_ls_shift/su_max 0.0050089
_refine_ls_shift/su_mean 0.0001125
_refine_ls_structure_factor_coef Fsqd
_refine_ls_weighting_details
;
 Method= Modified Sheldrick 
 w=1/[\s^2^(F^2^) + ( 0.02P)^2^ +12.17P] 
 ,where P=(max(Fo^2^,0) + 2Fc^2^)/3 
;
_refine_ls_weighting_scheme calc
_refine_ls_wR_factor_all 0.0560
_refine_ls_wR_factor_gt 0.0540
_reflns_limit_h_max 51
_reflns_limit_h_min -57
_reflns_limit_k_max 12
_reflns_limit_k_min 0
_reflns_limit_l_max 30
_reflns_limit_l_min 0
_reflns_number_gt 8354
_reflns_number_total 10203
_reflns_threshold_expression I>2.0\s(I)
_cod_data_source_file ICA-2015-424-167-172-3.cif
_cod_data_source_block 3
_cod_depositor_comments
;
The following automatic conversions were performed:

'_atom_sites_solution_primary' value 'Other' changed to 'other'
according to the built-in table from CIF Core dictionary named
'cif_core.dic' version 2.4.1 from 2010-06-29.

Automatic conversion script
Id: cif_fix_values 2827 2014-09-09 07:05:25Z andrius 
;
_cod_original_sg_symbol_Hall '-C 2yc '
_cod_original_sg_symbol_H-M 'C 1 2/c 1 '
_cod_original_formula_sum 'C27 H63 Cl1 Cr1 Ir1 N3 P3'
_cod_database_code 1518819

loop_
_symmetry_equiv_pos_as_xyz
x,y,z
-x,-y,-z
x+1/2,y+1/2,z
-x+1/2,-y+1/2,-z
-x,y,-z+1/2
x,-y,z+1/2
-x+1/2,y+1/2,-z+1/2
x+1/2,-y+1/2,z+1/2

loop_
_atom_site_label
_atom_site_type_symbol
_atom_site_fract_x
_atom_site_fract_y
_atom_site_fract_z
_atom_site_U_iso_or_equiv
_atom_site_occupancy
_atom_site_adp_type
_atom_site_refinement_flags_posn
Ir1 Ir 0.626367(3) 0.224812(12) 0.674953(5) 0.0115 1.0000 Uani .
Cr1 Cr 0.624090(11) 0.37742(5) 0.77467(2) 0.0127 1.0000 Uani .
Cl1 Cl 0.62492(2) 0.62236(8) 0.81179(4) 0.0242 1.0000 Uani .
P1 P 0.576036(18) 0.18186(8) 0.68873(3) 0.0132 1.0000 Uani .
P2 P 0.672744(19) 0.16154(8) 0.78067(3) 0.0135 1.0000 Uani .
P3 P 0.61263(2) 0.30528(8) 0.56642(3) 0.0145 1.0000 Uani .
N1 N 0.57941(6) 0.2822(3) 0.75570(11) 0.0158 1.0000 Uani .
N2 N 0.66828(6) 0.2807(3) 0.83531(11) 0.0148 1.0000 Uani .
N3 N 0.65342(6) 0.2392(3) 0.61450(11) 0.0163 1.0000 Uani .
C1 C 0.55283(8) 0.2865(3) 0.78332(14) 0.0193 1.0000 Uani .
C2 C 0.54863(9) 0.4469(4) 0.80589(17) 0.0314 1.0000 Uani .
C3 C 0.56306(9) 0.1725(5) 0.84206(16) 0.0341 1.0000 Uani .
C4 C 0.53095(7) 0.2510(3) 0.62181(14) 0.0181 1.0000 Uani .
C5 C 0.53181(8) 0.4259(4) 0.61529(16) 0.0262 1.0000 Uani .
C6 C 0.51762(9) 0.1727(4) 0.55294(15) 0.0308 1.0000 Uani .
C7 C 0.56827(8) -0.0242(3) 0.70105(15) 0.0195 1.0000 Uani .
C8 C 0.53028(9) -0.0664(4) 0.69378(18) 0.0316 1.0000 Uani .
C9 C 0.57875(9) -0.1338(3) 0.65840(15) 0.0247 1.0000 Uani .
C10 C 0.69039(8) 0.2935(3) 0.90990(13) 0.0193 1.0000 Uani .
C11 C 0.66576(9) 0.2788(4) 0.94477(15) 0.0279 1.0000 Uani .
C12 C 0.71135(8) 0.4449(4) 0.92996(15) 0.0263 1.0000 Uani .
C13 C 0.67359(8) -0.0424(3) 0.80532(13) 0.0178 1.0000 Uani .
C14 C 0.69309(9) -0.0829(4) 0.88127(15) 0.0267 1.0000 Uani .
C15 C 0.68648(9) -0.1461(3) 0.76437(17) 0.0269 1.0000 Uani .
C16 C 0.71791(7) 0.2024(3) 0.78352(14) 0.0179 1.0000 Uani .
C17 C 0.75194(8) 0.1590(4) 0.84931(15) 0.0264 1.0000 Uani .
C18 C 0.71963(8) 0.3716(3) 0.76639(14) 0.0207 1.0000 Uani .
C19 C 0.68642(8) 0.2057(4) 0.60708(15) 0.0229 1.0000 Uani .
C20 C 0.68795(9) 0.0378(4) 0.58899(17) 0.0317 1.0000 Uani .
C21 C 0.69075(9) 0.3110(4) 0.55582(16) 0.0281 1.0000 Uani .
C22 C 0.58503(8) 0.1997(3) 0.48634(13) 0.0186 1.0000 Uani .
C23 C 0.59680(10) 0.2222(4) 0.43031(15) 0.0291 1.0000 Uani .
C24 C 0.58317(8) 0.0295(3) 0.50083(14) 0.0226 1.0000 Uani .
C25 C 0.61255(8) 0.5068(3) 0.54004(14) 0.0203 1.0000 Uani .
C26 C 0.63501(9) 0.6061(3) 0.60245(16) 0.0281 1.0000 Uani .
C27 C 0.57405(9) 0.5712(4) 0.49967(16) 0.0274 1.0000 Uani .
H11 H 0.5293 0.2542 0.7468 0.0230 1.0000 Uiso R
H21 H 0.5414 0.5205 0.7694 0.0464 1.0000 Uiso R
H22 H 0.5709 0.4827 0.8422 0.0468 1.0000 Uiso R
H23 H 0.5300 0.4462 0.8219 0.0464 1.0000 Uiso R
H31 H 0.5656 0.0702 0.8292 0.0506 1.0000 Uiso R
H32 H 0.5855 0.2027 0.8797 0.0505 1.0000 Uiso R
H33 H 0.5440 0.1743 0.8560 0.0499 1.0000 Uiso R
H41 H 0.5134 0.2272 0.6396 0.0209 1.0000 Uiso R
H51 H 0.5524 0.4546 0.6081 0.0387 1.0000 Uiso R
H52 H 0.5098 0.4629 0.5780 0.0389 1.0000 Uiso R
H53 H 0.5340 0.4769 0.6555 0.0390 1.0000 Uiso R
H61 H 0.4931 0.2050 0.5231 0.0454 1.0000 Uiso R
H62 H 0.5176 0.0621 0.5583 0.0455 1.0000 Uiso R
H63 H 0.5334 0.1984 0.5329 0.0458 1.0000 Uiso R
H71 H 0.5854 -0.0435 0.7471 0.0233 1.0000 Uiso R
H81 H 0.5308 -0.1699 0.7084 0.0466 1.0000 Uiso R
H82 H 0.5239 -0.0003 0.7213 0.0472 1.0000 Uiso R
H83 H 0.5121 -0.0594 0.6466 0.0475 1.0000 Uiso R
H91 H 0.6016 -0.1036 0.6589 0.0373 1.0000 Uiso R
H92 H 0.5813 -0.2375 0.6753 0.0366 1.0000 Uiso R
H93 H 0.5598 -0.1326 0.6125 0.0367 1.0000 Uiso R
H101 H 0.7083 0.2081 0.9255 0.0232 1.0000 Uiso R
H111 H 0.6486 0.3632 0.9302 0.0412 1.0000 Uiso R
H112 H 0.6806 0.2818 0.9930 0.0423 1.0000 Uiso R
H113 H 0.6529 0.1827 0.9326 0.0418 1.0000 Uiso R
H121 H 0.7253 0.4485 0.9791 0.0383 1.0000 Uiso R
H122 H 0.7281 0.4534 0.9103 0.0386 1.0000 Uiso R
H123 H 0.6944 0.5293 0.9140 0.0390 1.0000 Uiso R
H131 H 0.6481 -0.0679 0.7905 0.0208 1.0000 Uiso R
H141 H 0.7188 -0.0598 0.9004 0.0393 1.0000 Uiso R
H142 H 0.6823 -0.0269 0.9060 0.0401 1.0000 Uiso R
H143 H 0.6906 -0.1913 0.8880 0.0399 1.0000 Uiso R
H151 H 0.7125 -0.1393 0.7813 0.0395 1.0000 Uiso R
H152 H 0.6806 -0.2495 0.7682 0.0395 1.0000 Uiso R
H153 H 0.6747 -0.1166 0.7166 0.0396 1.0000 Uiso R
H161 H 0.7184 0.1403 0.7471 0.0207 1.0000 Uiso R
H171 H 0.7524 0.2168 0.8871 0.0396 1.0000 Uiso R
H172 H 0.7737 0.1833 0.8446 0.0398 1.0000 Uiso R
H173 H 0.7523 0.0506 0.8583 0.0392 1.0000 Uiso R
H181 H 0.7196 0.4355 0.8022 0.0306 1.0000 Uiso R
H182 H 0.7419 0.3903 0.7631 0.0304 1.0000 Uiso R
H183 H 0.6989 0.3994 0.7247 0.0308 1.0000 Uiso R
H191 H 0.7075 0.2271 0.6513 0.0269 1.0000 Uiso R
H201 H 0.6845 -0.0314 0.6186 0.0475 1.0000 Uiso R
H202 H 0.6694 0.0167 0.5439 0.0473 1.0000 Uiso R
H203 H 0.7111 0.0168 0.5904 0.0479 1.0000 Uiso R
H211 H 0.7137 0.2892 0.5557 0.0413 1.0000 Uiso R
H212 H 0.6909 0.4196 0.5673 0.0414 1.0000 Uiso R
H213 H 0.6713 0.2928 0.5116 0.0415 1.0000 Uiso R
H221 H 0.5603 0.2411 0.4700 0.0216 1.0000 Uiso R
H231 H 0.5775 0.1846 0.3867 0.0439 1.0000 Uiso R
H232 H 0.6192 0.1664 0.4395 0.0439 1.0000 Uiso R
H233 H 0.6009 0.3291 0.4249 0.0441 1.0000 Uiso R
H241 H 0.5784 0.0135 0.5393 0.0342 1.0000 Uiso R
H242 H 0.6054 -0.0213 0.5088 0.0338 1.0000 Uiso R
H243 H 0.5638 -0.0201 0.4622 0.0338 1.0000 Uiso R
H251 H 0.6250 0.5053 0.5117 0.0238 1.0000 Uiso R
H261 H 0.6354 0.7096 0.5882 0.0418 1.0000 Uiso R
H262 H 0.6239 0.6039 0.6327 0.0418 1.0000 Uiso R
H263 H 0.6598 0.5693 0.6254 0.0414 1.0000 Uiso R
H271 H 0.5758 0.6761 0.4872 0.0409 1.0000 Uiso R
H272 H 0.5605 0.5708 0.5254 0.0406 1.0000 Uiso R
H273 H 0.5603 0.5136 0.4592 0.0406 1.0000 Uiso R

loop_
_atom_site_aniso_label
_atom_site_aniso_U_11
_atom_site_aniso_U_22
_atom_site_aniso_U_33
_atom_site_aniso_U_23
_atom_site_aniso_U_13
_atom_site_aniso_U_12
Ir1 0.01223(5) 0.01381(5) 0.00941(4) -0.00086(4) 0.00568(4) -0.00037(4)
Cr1 0.0136(2) 0.0143(2) 0.01096(18) -0.00139(15) 0.00610(16) -0.00102(16)
Cl1 0.0294(4) 0.0168(3) 0.0309(4) -0.0060(3) 0.0175(3) -0.0030(3)
P1 0.0130(3) 0.0157(3) 0.0113(3) -0.0015(2) 0.0058(3) -0.0016(2)
P2 0.0137(3) 0.0146(3) 0.0116(3) 0.0001(2) 0.0053(3) 0.0001(3)
P3 0.0171(3) 0.0157(4) 0.0116(3) 0.0000(2) 0.0073(3) 0.0004(3)
N1 0.0137(11) 0.0233(12) 0.0114(10) -0.0038(9) 0.0065(8) -0.0023(9)
N2 0.0163(11) 0.0175(11) 0.0104(10) -0.0006(8) 0.0060(9) 0.0004(9)
N3 0.0163(11) 0.0217(12) 0.0147(10) 0.0008(9) 0.0104(9) 0.0015(9)
C1 0.0144(13) 0.0314(16) 0.0152(12) -0.0023(11) 0.0095(11) -0.0017(12)
C2 0.0307(18) 0.0377(19) 0.0355(18) -0.0176(14) 0.0237(15) -0.0103(14)
C3 0.0295(18) 0.056(2) 0.0224(15) 0.0103(15) 0.0169(14) 0.0011(16)
C4 0.0128(13) 0.0253(16) 0.0158(12) -0.0036(10) 0.0061(10) 0.0003(10)
C5 0.0239(16) 0.0258(16) 0.0264(15) 0.0068(12) 0.0093(13) 0.0041(13)
C6 0.0198(16) 0.046(2) 0.0194(14) -0.0113(14) 0.0023(12) -0.0006(14)
C7 0.0191(14) 0.0190(14) 0.0230(14) 0.0008(11) 0.0119(12) -0.0015(11)
C8 0.0310(18) 0.0255(17) 0.046(2) -0.0032(14) 0.0239(16) -0.0086(14)
C9 0.0274(17) 0.0174(14) 0.0291(16) -0.0037(12) 0.0127(13) -0.0028(12)
C10 0.0195(14) 0.0244(15) 0.0101(11) -0.0003(10) 0.0033(10) -0.0006(11)
C11 0.0306(17) 0.0359(17) 0.0153(13) -0.0013(12) 0.0087(12) -0.0021(14)
C12 0.0246(16) 0.0304(17) 0.0161(14) -0.0065(12) 0.0024(12) -0.0062(13)
C13 0.0162(14) 0.0183(14) 0.0160(13) 0.0009(10) 0.0049(11) -0.0004(11)
C14 0.0299(17) 0.0216(15) 0.0213(14) 0.0079(12) 0.0053(13) -0.0018(13)
C15 0.0287(17) 0.0206(16) 0.0355(17) -0.0001(13) 0.0180(14) 0.0005(13)
C16 0.0162(14) 0.0215(15) 0.0172(13) 0.0000(10) 0.0087(11) -0.0006(11)
C17 0.0152(14) 0.0310(17) 0.0273(15) 0.0052(13) 0.0048(12) 0.0008(12)
C18 0.0200(15) 0.0227(15) 0.0203(14) 0.0002(11) 0.0100(12) -0.0060(11)
C19 0.0180(14) 0.0352(18) 0.0198(13) -0.0036(12) 0.0124(12) 0.0009(12)
C20 0.0326(19) 0.0344(19) 0.0351(18) 0.0039(14) 0.0215(15) 0.0135(15)
C21 0.0265(17) 0.0369(19) 0.0298(16) 0.0001(13) 0.0207(14) -0.0036(13)
C22 0.0236(15) 0.0172(15) 0.0125(12) -0.0022(10) 0.0059(11) -0.0003(11)
C23 0.045(2) 0.0282(16) 0.0161(13) -0.0019(12) 0.0153(14) -0.0062(15)
C24 0.0280(16) 0.0227(15) 0.0161(13) -0.0015(11) 0.0091(12) -0.0030(12)
C25 0.0270(16) 0.0175(14) 0.0192(13) 0.0005(10) 0.0130(12) -0.0007(11)
C26 0.0378(19) 0.0159(15) 0.0306(16) -0.0036(12) 0.0155(14) -0.0042(13)
C27 0.0344(18) 0.0241(16) 0.0261(16) 0.0096(12) 0.0159(14) 0.0100(13)

loop_
_atom_type_symbol
_atom_type_scat_dispersion_real
_atom_type_scat_dispersion_imag
_atom_type_scat_Cromer_Mann_a1
_atom_type_scat_Cromer_Mann_b1
_atom_type_scat_Cromer_Mann_a2
_atom_type_scat_Cromer_Mann_b2
_atom_type_scat_Cromer_Mann_a3
_atom_type_scat_Cromer_Mann_b3
_atom_type_scat_Cromer_Mann_a4
_atom_type_scat_Cromer_Mann_b4
_atom_type_scat_Cromer_Mann_c
_atom_type_scat_source
C 0.0033 0.0016 2.3100 20.8439 1.0200 10.2075 1.5886 0.5687 0.8650 51.6512 0.2156 'International Tables Vol C 4.2.6.8 and 6.1.1.4'
H 0.0000 0.0000 0.4930 10.5109 0.3229 26.1257 0.1402 3.1424 0.0408 57.7998 0.0030 'International Tables Vol C 4.2.6.8 and 6.1.1.4'
N 0.0061 0.0033 12.2126 0.0057 3.1322 9.8933 2.0125 28.9975 1.1663 0.5826 -11.5290 'International Tables Vol C 4.2.6.8 and 6.1.1.4'
P 0.1023 0.0942 6.4345 1.9067 4.1791 27.1570 1.7800 0.5260 1.4908 68.1645 1.1149 'International Tables Vol C 4.2.6.8 and 6.1.1.4'
Cl 0.1484 0.1585 11.4604 0.0104 7.1964 1.1662 6.2556 18.5194 1.6455 47.7784 -9.5574 'International Tables Vol C 4.2.6.8 and 6.1.1.4'
Cr 0.3209 0.6236 10.6406 6.1038 7.3537 0.3920 3.3240 20.2626 1.4922 98.7399 1.1832 'International Tables Vol C 4.2.6.8 and 6.1.1.4'
Ir -1.4442 7.9887 27.3049 1.5928 16.7296 8.8655 15.6115 0.4179 5.8338 45.0011 11.4722 'International Tables Vol C 4.2.6.8 and 6.1.1.4'

loop_
_geom_angle_atom_site_label_1
_geom_angle_atom_site_label_2
_geom_angle_atom_site_label_3
_geom_angle
_geom_angle_publ_flag
Cr1 Ir1 P1 65.479(19) yes
Cr1 Ir1 P2 66.194(19) yes
P1 Ir1 P2 102.03(2) yes
Cr1 Ir1 P3 129.52(2) yes
P1 Ir1 P3 112.56(2) yes
P2 Ir1 P3 145.39(3) yes
Cr1 Ir1 N3 137.78(6) yes
P1 Ir1 N3 151.76(7) yes
P2 Ir1 N3 103.19(6) yes
P3 Ir1 N3 43.04(6) yes
Ir1 Cr1 Cl1 141.21(3) yes
Ir1 Cr1 P1 50.653(17) yes
Cl1 Cr1 P1 138.21(3) yes
Ir1 Cr1 P2 51.608(16) yes
Cl1 Cr1 P2 138.03(3) yes
P1 Cr1 P2 83.11(2) yes
Ir1 Cr1 N1 89.46(7) yes
Cl1 Cr1 N1 110.37(7) yes
P1 Cr1 N1 38.83(7) yes
P2 Cr1 N1 109.10(7) yes
Ir1 Cr1 N2 88.98(7) yes
Cl1 Cr1 N2 107.94(7) yes
P1 Cr1 N2 112.57(7) yes
P2 Cr1 N2 37.54(7) yes
N1 Cr1 N2 119.02(10) yes
Cr1 P1 Ir1 63.869(19) yes
Ir1 P1 N1 108.67(8) yes
Cr1 P1 C4 120.56(9) yes
Ir1 P1 C4 118.59(9) yes
N1 P1 C4 100.83(12) yes
Cr1 P1 C7 129.50(10) yes
Ir1 P1 C7 114.06(9) yes
N1 P1 C7 109.00(12) yes
C4 P1 C7 104.65(13) yes
Cr1 P2 Ir1 62.198(18) yes
Ir1 P2 N2 105.89(8) yes
Cr1 P2 C13 126.65(9) yes
Ir1 P2 C13 114.98(9) yes
N2 P2 C13 112.23(12) yes
Cr1 P2 C16 124.79(9) yes
Ir1 P2 C16 109.82(9) yes
N2 P2 C16 106.92(12) yes
C13 P2 C16 106.73(13) yes
Ir1 P3 N3 61.28(8) yes
Ir1 P3 C22 126.60(9) yes
N3 P3 C22 116.73(13) yes
Ir1 P3 C25 125.45(9) yes
N3 P3 C25 113.34(13) yes
C22 P3 C25 104.87(12) yes
P1 N1 Cr1 96.32(11) yes
P1 N1 C1 126.98(18) yes
Cr1 N1 C1 136.66(18) yes
P2 N2 Cr1 98.54(11) yes
P2 N2 C10 129.85(19) yes
Cr1 N2 C10 131.33(18) yes
Ir1 N3 P3 75.68(9) yes
Ir1 N3 C19 147.57(18) yes
P3 N3 C19 136.56(19) yes
N1 C1 C2 112.0(2) yes
N1 C1 C3 111.4(2) yes
C2 C1 C3 110.2(3) yes
N1 C1 H11 106.8 no
C2 C1 H11 108.6 no
C3 C1 H11 107.6 no
C1 C2 H21 112.0 no
C1 C2 H22 111.7 no
H21 C2 H22 107.4 no
C1 C2 H23 109.7 no
H21 C2 H23 108.3 no
H22 C2 H23 107.6 no
C1 C3 H31 112.1 no
C1 C3 H32 110.2 no
H31 C3 H32 108.9 no
C1 C3 H33 108.1 no
H31 C3 H33 109.0 no
H32 C3 H33 108.5 no
P1 C4 C5 109.78(19) yes
P1 C4 C6 115.1(2) yes
C5 C4 C6 111.4(3) yes
P1 C4 H41 104.8 no
C5 C4 H41 107.4 no
C6 C4 H41 107.9 no
C4 C5 H51 109.5 no
C4 C5 H52 111.2 no
H51 C5 H52 109.0 no
C4 C5 H53 111.7 no
H51 C5 H53 108.1 no
H52 C5 H53 107.3 no
C4 C6 H61 110.2 no
C4 C6 H62 110.0 no
H61 C6 H62 108.3 no
C4 C6 H63 110.1 no
H61 C6 H63 109.1 no
H62 C6 H63 109.1 no
P1 C7 C8 116.6(2) yes
P1 C7 C9 113.33(19) yes
C8 C7 C9 109.9(2) yes
P1 C7 H71 103.5 no
C8 C7 H71 106.9 no
C9 C7 H71 105.6 no
C7 C8 H81 108.9 no
C7 C8 H82 110.1 no
H81 C8 H82 109.1 no
C7 C8 H83 110.1 no
H81 C8 H83 108.1 no
H82 C8 H83 110.4 no
C7 C9 H91 111.3 no
C7 C9 H92 110.9 no
H91 C9 H92 108.3 no
C7 C9 H93 109.1 no
H91 C9 H93 108.9 no
H92 C9 H93 108.3 no
N2 C10 C11 110.1(2) yes
N2 C10 C12 111.6(2) yes
C11 C10 C12 109.9(2) yes
N2 C10 H101 108.3 no
C11 C10 H101 108.4 no
C12 C10 H101 108.5 no
C10 C11 H111 108.3 no
C10 C11 H112 109.1 no
H111 C11 H112 110.5 no
C10 C11 H113 109.7 no
H111 C11 H113 110.2 no
H112 C11 H113 109.1 no
C10 C12 H121 108.8 no
C10 C12 H122 110.9 no
H121 C12 H122 108.7 no
C10 C12 H123 109.7 no
H121 C12 H123 110.2 no
H122 C12 H123 108.6 no
P2 C13 C14 118.1(2) yes
P2 C13 C15 110.91(19) yes
C14 C13 C15 111.2(2) yes
P2 C13 H131 104.2 no
C14 C13 H131 105.4 no
C15 C13 H131 105.9 no
C13 C14 H141 110.9 no
C13 C14 H142 110.7 no
H141 C14 H142 109.4 no
C13 C14 H143 110.6 no
H141 C14 H143 107.9 no
H142 C14 H143 107.2 no
C13 C15 H151 110.6 no
C13 C15 H152 109.8 no
H151 C15 H152 107.9 no
C13 C15 H153 110.4 no
H151 C15 H153 109.0 no
H152 C15 H153 109.1 no
P2 C16 C17 116.6(2) yes
P2 C16 C18 109.44(19) yes
C17 C16 C18 110.3(2) yes
P2 C16 H161 104.8 no
C17 C16 H161 107.2 no
C18 C16 H161 108.0 no
C16 C17 H171 110.1 no
C16 C17 H172 109.3 no
H171 C17 H172 108.6 no
C16 C17 H173 111.0 no
H171 C17 H173 109.8 no
H172 C17 H173 107.9 no
C16 C18 H181 109.6 no
C16 C18 H182 109.5 no
H181 C18 H182 108.4 no
C16 C18 H183 111.1 no
H181 C18 H183 108.1 no
H182 C18 H183 110.1 no
N3 C19 C20 111.8(2) yes
N3 C19 C21 112.7(2) yes
C20 C19 C21 110.4(2) yes
N3 C19 H191 106.9 no
C20 C19 H191 108.6 no
C21 C19 H191 106.1 no
C19 C20 H201 113.1 no
C19 C20 H202 110.4 no
H201 C20 H202 107.4 no
C19 C20 H203 109.6 no
H201 C20 H203 108.3 no
H202 C20 H203 107.9 no
C19 C21 H211 109.0 no
C19 C21 H212 112.2 no
H211 C21 H212 107.5 no
C19 C21 H213 109.6 no
H211 C21 H213 109.2 no
H212 C21 H213 109.2 no
P3 C22 C23 115.4(2) yes
P3 C22 C24 110.38(18) yes
C23 C22 C24 111.0(2) yes
P3 C22 H221 104.6 no
C23 C22 H221 107.9 no
C24 C22 H221 107.1 no
C22 C23 H231 109.9 no
C22 C23 H232 112.3 no
H231 C23 H232 107.5 no
C22 C23 H233 111.0 no
H231 C23 H233 108.0 no
H232 C23 H233 108.0 no
C22 C24 H241 112.0 no
C22 C24 H242 110.8 no
H241 C24 H242 109.1 no
C22 C24 H243 110.4 no
H241 C24 H243 107.3 no
H242 C24 H243 106.9 no
P3 C25 C26 109.7(2) yes
P3 C25 C27 112.8(2) yes
C26 C25 C27 111.1(2) yes
P3 C25 H251 105.3 no
C26 C25 H251 108.2 no
C27 C25 H251 109.5 no
C25 C26 H261 109.1 no
C25 C26 H262 109.4 no
H261 C26 H262 109.3 no
C25 C26 H263 110.3 no
H261 C26 H263 108.4 no
H262 C26 H263 110.2 no
C25 C27 H271 108.8 no
C25 C27 H272 112.1 no
H271 C27 H272 108.2 no
C25 C27 H273 111.7 no
H271 C27 H273 108.6 no
H272 C27 H273 107.3 no

loop_
_geom_bond_atom_site_label_1
_geom_bond_atom_site_label_2
_geom_bond_distance
_geom_bond_publ_flag
Ir1 Cr1 2.6064(4) yes
Ir1 P1 2.2451(7) yes
Ir1 P2 2.3095(7) yes
Ir1 P3 2.3060(7) yes
Ir1 N3 2.087(2) yes
Cr1 Cl1 2.2769(8) yes
Cr1 P1 2.6413(8) yes
Cr1 P2 2.6959(8) yes
Cr1 N1 1.874(2) yes
Cr1 N2 1.891(2) yes
P1 N1 1.666(2) yes
P1 C4 1.865(3) yes
P1 C7 1.861(3) yes
P2 N2 1.661(2) yes
P2 C13 1.851(3) yes
P2 C16 1.855(3) yes
P3 N3 1.624(2) yes
P3 C22 1.852(3) yes
P3 C25 1.846(3) yes
N1 C1 1.468(3) yes
N2 C10 1.480(3) yes
N3 C19 1.461(3) yes
C1 C2 1.517(4) yes
C1 C3 1.531(4) yes
C1 H11 0.976 no
C2 H21 0.964 no
C2 H22 0.953 no
C2 H23 0.974 no
C3 H31 0.954 no
C3 H32 0.954 no
C3 H33 0.959 no
C4 C5 1.530(4) yes
C4 C6 1.523(4) yes
C4 H41 0.983 no
C5 H51 0.959 no
C5 H52 0.958 no
C5 H53 0.959 no
C6 H61 0.959 no
C6 H62 0.969 no
C6 H63 0.960 no
C7 C8 1.533(4) yes
C7 C9 1.531(4) yes
C7 H71 0.952 no
C8 H81 0.953 no
C8 H82 0.952 no
C8 H83 0.969 no
C9 H91 0.967 no
C9 H92 0.964 no
C9 H93 0.956 no
C10 C11 1.525(4) yes
C10 C12 1.524(4) yes
C10 H101 0.989 no
C11 H111 0.964 no
C11 H112 0.956 no
C11 H113 0.959 no
C12 H121 0.969 no
C12 H122 0.968 no
C12 H123 0.960 no
C13 C14 1.535(4) yes
C13 C15 1.529(4) yes
C13 H131 0.968 no
C14 H141 0.961 no
C14 H142 0.973 no
C14 H143 0.967 no
C15 H151 0.957 no
C15 H152 0.945 no
C15 H153 0.973 no
C16 C17 1.535(4) yes
C16 C18 1.529(4) yes
C16 H161 0.975 no
C17 H171 0.966 no
C17 H172 0.966 no
C17 H173 0.962 no
C18 H181 0.966 no
C18 H182 0.960 no
C18 H183 0.959 no
C19 C20 1.523(4) yes
C19 C21 1.526(4) yes
C19 H191 0.985 no
C20 H201 0.945 no
C20 H202 0.957 no
C20 H203 0.950 no
C21 H211 0.959 no
C21 H212 0.977 no
C21 H213 0.952 no
C22 C23 1.529(4) yes
C22 C24 1.524(4) yes
C22 H221 0.977 no
C23 H231 0.984 no
C23 H232 0.975 no
C23 H233 0.961 no
C24 H241 0.965 no
C24 H242 0.952 no
C24 H243 0.964 no
C25 C26 1.529(4) yes
C25 C27 1.523(4) yes
C25 H251 0.968 no
C26 H261 0.956 no
C26 H262 0.963 no
C26 H263 0.960 no
C27 H271 0.965 no
C27 H272 0.957 no
C27 H273 0.954 no
